data_7205527
loop_
_publ_author_name
'Lin, Mei-Jin'
'Jouaiti, Abdelaziz'
'Kyritsakas, Nathalie'
'Hosseini, Mir Wais'

_publ_section_title
;
 Molecular tectonics: control of interpenetration in cuboid 3-D
 coordination networks
;
_journal_issue 3
_journal_name_full CrystEngComm
_journal_page_first 776
_journal_paper_doi 10.1039/c0ce00777c
_journal_volume 13
_journal_year 2011
_chemical_formula_moiety 'C44 H32 F6 N4 Si Zn, 4(C2 H2 Cl4)'
_chemical_formula_sum 'C52 H40 Cl16 F6 N4 Si Zn'
_chemical_formula_weight 1495.54
_chemical_name_systematic
;
?
;
_space_group_IT_number 130
_symmetry_cell_setting tetragonal
_symmetry_space_group_name_Hall '-P 4a 2ac'
_symmetry_space_group_name_H-M 'P 4/n c c :2'
_atom_sites_solution_hydrogens geom
_atom_sites_solution_primary direct
_atom_sites_solution_secondary difmap
_audit_creation_method SHELXL-97
_cell_angle_alpha 90.00
_cell_angle_beta 90.00
_cell_angle_gamma 90.00
_cell_formula_units_Z 4
_cell_length_a 19.9188(3)
_cell_length_b 19.9188(3)
_cell_length_c 15.2892(6)
_cell_measurement_reflns_used 2398
_cell_measurement_temperature 173(2)
_cell_measurement_theta_max 27.23
_cell_measurement_theta_min 2.65
_cell_volume 6066.1(3)
_computing_cell_refinement 'Bruker SMART'
_computing_data_collection 'Bruker SMART'
_computing_data_reduction 'Bruker SAINT'
_computing_molecular_graphics 'Bruker SHELXTL'
_computing_publication_material 'Bruker SHELXTL'
_computing_structure_refinement 'SHELXL-97 (Sheldrick, 1997)'
_computing_structure_solution 'SHELXS-97 (Sheldrick, 1990)'
_diffrn_ambient_temperature 173(2)
_diffrn_measured_fraction_theta_full 0.984
_diffrn_measured_fraction_theta_max 0.984
_diffrn_measurement_device_type 'CCD area detector'
_diffrn_measurement_method 'phi and omega scans'
_diffrn_radiation_monochromator graphite
_diffrn_radiation_source 'fine-focus sealed tube'
_diffrn_radiation_type MoK\a
_diffrn_radiation_wavelength 0.71073
_diffrn_reflns_av_R_equivalents 0.0458
_diffrn_reflns_av_sigmaI/netI 0.0444
_diffrn_reflns_limit_h_max 25
_diffrn_reflns_limit_h_min -12
_diffrn_reflns_limit_k_max 23
_diffrn_reflns_limit_k_min -16
_diffrn_reflns_limit_l_max 19
_diffrn_reflns_limit_l_min -10
_diffrn_reflns_number 15382
_diffrn_reflns_theta_full 27.47
_diffrn_reflns_theta_max 27.47
_diffrn_reflns_theta_min 2.04
_exptl_absorpt_coefficient_mu 1.189
_exptl_absorpt_correction_T_max 0.9005
_exptl_absorpt_correction_T_min 0.8705
_exptl_absorpt_correction_type multi-scan
_exptl_absorpt_process_details sadabs
_exptl_crystal_colour colorless
_exptl_crystal_density_diffrn 1.638
_exptl_crystal_density_meas ?
_exptl_crystal_density_method 'not measured'
_exptl_crystal_description prism
_exptl_crystal_F_000 3000
_exptl_crystal_size_max 0.12
_exptl_crystal_size_mid 0.09
_exptl_crystal_size_min 0.09
_refine_diff_density_max 1.071
_refine_diff_density_min -0.606
_refine_diff_density_rms 0.112
_refine_ls_extinction_method none
_refine_ls_goodness_of_fit_ref 1.065
_refine_ls_hydrogen_treatment constr
_refine_ls_matrix_type full
_refine_ls_number_parameters 184
_refine_ls_number_reflns 3429
_refine_ls_number_restraints 0
_refine_ls_restrained_S_all 1.065
_refine_ls_R_factor_all 0.0862
_refine_ls_R_factor_gt 0.0537
_refine_ls_shift/su_max 0.000
_refine_ls_shift/su_mean 0.000
_refine_ls_structure_factor_coef Fsqd
_refine_ls_weighting_details 'calc w=1/[\s^2^(Fo^2^)+(0.0757P)^2^+10.7597P] where P=(Fo^2^+2Fc^2^)/3'
_refine_ls_weighting_scheme calc
_refine_ls_wR_factor_gt 0.1370
_refine_ls_wR_factor_ref 0.1700
_reflns_number_gt 2381
_reflns_number_total 3429
_reflns_threshold_expression >2sigma(I)
_cod_data_source_file C0CE00777C.TXT
_cod_data_source_block e1257a
_cod_depositor_comments
;
The following automatic conversions were performed:
'_symmetry_cell_setting' value 'Tetragonal' changed to 'tetragonal'
according to '/home/saulius/struct/CIF-dictionaries/cif_core.dic'
dictionary named 'cif_core.dic' version 2.4.1 from 2010-06-29.

Automatic conversion script
Id: cif_fix_enum 1555 2011-01-17 13:19:09Z saulius 

The following automatic conversions were performed:

'_exptl_crystal_density_meas' value 'none' was changed to '?' - the
value is perceived as not measured.

Automatic conversion script
Id: cif_fix_values 3008 2015-01-20 13:52:24Z robertas 
;
_cod_original_sg_symbol_H-M P4/ncc
_cod_database_code 7205527

loop_
_symmetry_equiv_pos_as_xyz
'x, y, z'
'-x+1/2, -y+1/2, z'
'-y+1/2, x, z'
'y, -x+1/2, z'
'-x, y+1/2, -z+1/2'
'x+1/2, -y, -z+1/2'
'y+1/2, x+1/2, -z+1/2'
'-y, -x, -z+1/2'
'-x, -y, -z'
'x-1/2, y-1/2, -z'
'y-1/2, -x, -z'
'-y, x-1/2, -z'
'x, -y-1/2, z-1/2'
'-x-1/2, y, z-1/2'
'-y-1/2, -x-1/2, z-1/2'
'y, x, z-1/2'

loop_
_atom_site_label
_atom_site_type_symbol
_atom_site_fract_x
_atom_site_fract_y
_atom_site_fract_z
_atom_site_U_iso_or_equiv
_atom_site_adp_type
_atom_site_occupancy
_atom_site_symmetry_multiplicity
_atom_site_calc_flag
_atom_site_refinement_flags
_atom_site_disorder_assembly
_atom_site_disorder_group
Zn1 Zn 0.2500 0.2500 0.60058(5) 0.0131(2) Uani 1 4 d S . .
Si1 Si 0.2500 0.2500 0.35143(12) 0.0116(4) Uani 1 4 d S . .
F1 F 0.2500 0.2500 0.4634(2) 0.0186(9) Uani 1 4 d S . .
F2 F 0.31694(11) 0.19908(12) 0.35142(14) 0.0246(5) Uani 1 1 d . . .
F3 F 0.2500 0.2500 0.2400(2) 0.0174(9) Uani 1 4 d S . .
N1 N 0.35687(15) 0.24808(15) 0.60118(19) 0.0162(6) Uani 1 1 d . . .
C1 C 0.39036(18) 0.21852(19) 0.6671(2) 0.0197(8) Uani 1 1 d . . .
H1 H 0.3654 0.1983 0.7130 0.024 Uiso 1 1 calc R . .
C2 C 0.45966(19) 0.2164(2) 0.6707(3) 0.0222(8) Uani 1 1 d . . .
H2 H 0.4815 0.1939 0.7176 0.027 Uiso 1 1 calc R . .
C3 C 0.49740(18) 0.2473(2) 0.6054(2) 0.0194(8) Uani 1 1 d . . .
C4 C 0.46202(18) 0.2779(2) 0.5371(2) 0.0220(8) Uani 1 1 d . . .
H4 H 0.4856 0.2993 0.4908 0.026 Uiso 1 1 calc R . .
C5 C 0.39259(18) 0.27688(19) 0.5371(2) 0.0196(8) Uani 1 1 d . . .
H5 H 0.3693 0.2974 0.4899 0.024 Uiso 1 1 calc R . .
C6 C 0.57118(19) 0.2479(2) 0.6085(2) 0.0201(8) Uani 1 1 d . . .
C7 C 0.60719(19) 0.1921(2) 0.6376(3) 0.0236(9) Uani 1 1 d . . .
H7 H 0.5837 0.1530 0.6559 0.028 Uiso 1 1 calc R . .
C8 C 0.6770(2) 0.1928(2) 0.6402(3) 0.0260(9) Uani 1 1 d . . .
H8 H 0.7006 0.1540 0.6595 0.031 Uiso 1 1 calc R . .
C9 C 0.71271(19) 0.2498(2) 0.6148(2) 0.0209(8) Uani 1 1 d . . .
C10 C 0.67651(19) 0.3058(2) 0.5867(3) 0.0234(9) Uani 1 1 d . . .
H10 H 0.6999 0.3454 0.5704 0.028 Uiso 1 1 calc R . .
C11 C 0.60719(19) 0.3045(2) 0.5822(3) 0.0241(9) Uani 1 1 d . . .
H11 H 0.5838 0.3427 0.5608 0.029 Uiso 1 1 calc R . .
Cl1 Cl 0.31693(8) 0.52270(8) 0.34769(10) 0.0605(4) Uani 1 1 d . . .
Cl2 Cl 0.39971(7) 0.45570(6) 0.21492(8) 0.0438(3) Uani 1 1 d . . .
C12 C 0.3764(3) 0.4566(3) 0.3308(5) 0.0633(17) Uani 1 1 d . . .
H12 H 0.3551 0.4128 0.3463 0.076 Uiso 1 1 calc R . .
C13 C 0.4350(4) 0.4658(4) 0.3830(4) 0.0670(18) Uani 1 1 d . . .
H13 H 0.4540 0.5113 0.3708 0.080 Uiso 1 1 calc R . .
Cl3 Cl 0.40935(8) 0.46219(8) 0.49625(9) 0.0572(4) Uani 1 1 d . . .
Cl4 Cl 0.49715(7) 0.40485(8) 0.36121(9) 0.0514(4) Uani 1 1 d . . .

loop_
_atom_site_aniso_label
_atom_site_aniso_U_11
_atom_site_aniso_U_22
_atom_site_aniso_U_33
_atom_site_aniso_U_23
_atom_site_aniso_U_13
_atom_site_aniso_U_12
Zn1 0.0106(3) 0.0106(3) 0.0180(4) 0.000 0.000 0.000
Si1 0.0103(5) 0.0103(5) 0.0141(8) 0.000 0.000 0.000
F1 0.0222(14) 0.0222(14) 0.0113(18) 0.000 0.000 0.000
F2 0.0200(11) 0.0286(13) 0.0252(11) 0.0004(10) 0.0005(9) 0.0131(9)
F3 0.0202(13) 0.0202(13) 0.0118(18) 0.000 0.000 0.000
N1 0.0106(14) 0.0145(15) 0.0236(15) 0.0013(13) 0.0011(12) 0.0012(12)
C1 0.0132(18) 0.023(2) 0.0229(18) 0.0047(15) 0.0023(15) 0.0006(15)
C2 0.0146(19) 0.026(2) 0.0256(19) 0.0049(16) -0.0022(15) 0.0011(16)
C3 0.0117(17) 0.023(2) 0.0238(18) 0.0008(16) 0.0000(15) -0.0015(16)
C4 0.0154(19) 0.027(2) 0.0235(19) 0.0035(16) 0.0026(15) -0.0028(16)
C5 0.0128(18) 0.0220(19) 0.0240(18) 0.0032(15) 0.0016(15) -0.0004(15)
C6 0.0117(17) 0.028(2) 0.0209(17) 0.0011(16) 0.0013(14) 0.0005(16)
C7 0.0115(18) 0.027(2) 0.032(2) 0.0060(17) 0.0003(16) -0.0039(15)
C8 0.0150(19) 0.033(2) 0.030(2) 0.0061(18) 0.0007(17) 0.0070(17)
C9 0.0125(19) 0.029(2) 0.0215(17) -0.0001(17) -0.0003(14) -0.0014(17)
C10 0.0147(19) 0.022(2) 0.034(2) -0.0032(17) 0.0033(17) -0.0023(16)
C11 0.0144(19) 0.025(2) 0.033(2) -0.0016(17) 0.0010(17) 0.0018(15)
Cl1 0.0654(10) 0.0503(9) 0.0658(9) -0.0147(7) -0.0044(7) 0.0187(7)
Cl2 0.0531(8) 0.0447(7) 0.0337(6) 0.0002(5) -0.0002(5) -0.0075(6)
C12 0.061(4) 0.048(4) 0.081(5) -0.008(3) -0.003(3) -0.003(3)
C13 0.067(4) 0.060(4) 0.074(4) -0.007(3) -0.001(4) 0.006(3)
Cl3 0.0636(10) 0.0732(10) 0.0347(6) -0.0084(7) 0.0065(6) -0.0122(8)
Cl4 0.0422(8) 0.0587(9) 0.0532(8) -0.0029(6) 0.0006(6) 0.0051(6)

loop_
_atom_type_symbol
_atom_type_description
_atom_type_scat_dispersion_real
_atom_type_scat_dispersion_imag
_atom_type_scat_source
C C 0.0033 0.0016 'International Tables Vol C Tables 4.2.6.8 and 6.1.1.4'
H H 0.0000 0.0000 'International Tables Vol C Tables 4.2.6.8 and 6.1.1.4'
N N 0.0061 0.0033 'International Tables Vol C Tables 4.2.6.8 and 6.1.1.4'
F F 0.0171 0.0103 'International Tables Vol C Tables 4.2.6.8 and 6.1.1.4'
Si Si 0.0817 0.0704 'International Tables Vol C Tables 4.2.6.8 and 6.1.1.4'
Zn Zn 0.2839 1.4301 'International Tables Vol C Tables 4.2.6.8 and 6.1.1.4'
Cl Cl 0.1484 0.1585 'International Tables Vol C Tables 4.2.6.8 and 6.1.1.4'

loop_
_geom_angle_atom_site_label_1
_geom_angle_atom_site_label_2
_geom_angle_atom_site_label_3
_geom_angle
_geom_angle_site_symmetry_1
_geom_angle_site_symmetry_3
_geom_angle_publ_flag
F1 Zn1 N1 90.25(8) . 3 ?
F1 Zn1 N1 90.25(8) . 2 ?
N1 Zn1 N1 90.000(1) 3 2 ?
F1 Zn1 N1 90.25(8) . . ?
N1 Zn1 N1 89.997(1) 3 . ?
N1 Zn1 N1 179.51(16) 2 . ?
F1 Zn1 N1 90.25(8) . 4 ?
N1 Zn1 N1 179.51(16) 3 4 ?
N1 Zn1 N1 89.998(1) 2 4 ?
N1 Zn1 N1 90.000(1) . 4 ?
F1 Zn1 F3 180.0 . 13_566 ?
N1 Zn1 F3 89.75(8) 3 13_566 ?
N1 Zn1 F3 89.75(8) 2 13_566 ?
N1 Zn1 F3 89.75(8) . 13_566 ?
N1 Zn1 F3 89.75(8) 4 13_566 ?
F2 Si1 F2 90.0 3 2 ?
F2 Si1 F2 180.00(19) 3 4 ?
F2 Si1 F2 90.000(1) 2 4 ?
F2 Si1 F2 89.998(1) 3 . ?
F2 Si1 F2 180.00(19) 2 . ?
F2 Si1 F2 90.0 4 . ?
F2 Si1 F3 90.00(9) 3 . ?
F2 Si1 F3 90.00(9) 2 . ?
F2 Si1 F3 90.00(9) 4 . ?
F2 Si1 F3 90.00(9) . . ?
F2 Si1 F1 90.00(9) 3 . ?
F2 Si1 F1 90.00(9) 2 . ?
F2 Si1 F1 90.00(9) 4 . ?
F2 Si1 F1 90.00(9) . . ?
F3 Si1 F1 180.000(1) . . ?
Si1 F1 Zn1 180.0 . . ?
Si1 F3 Zn1 180.0 . 13_565 ?
C5 N1 C1 118.1(3) . . ?
C5 N1 Zn1 121.4(2) . . ?
C1 N1 Zn1 120.5(2) . . ?
N1 C1 C2 122.7(3) . . ?
N1 C1 H1 118.7 . . ?
C2 C1 H1 118.7 . . ?
C1 C2 C3 119.7(4) . . ?
C1 C2 H2 120.1 . . ?
C3 C2 H2 120.1 . . ?
C2 C3 C4 117.1(3) . . ?
C2 C3 C6 121.4(3) . . ?
C4 C3 C6 121.5(3) . . ?
C5 C4 C3 119.7(3) . . ?
C5 C4 H4 120.1 . . ?
C3 C4 H4 120.1 . . ?
N1 C5 C4 122.6(3) . . ?
N1 C5 H5 118.7 . . ?
C4 C5 H5 118.7 . . ?
C11 C6 C7 118.1(4) . . ?
C11 C6 C3 120.8(4) . . ?
C7 C6 C3 121.1(3) . . ?
C8 C7 C6 121.0(4) . . ?
C8 C7 H7 119.5 . . ?
C6 C7 H7 119.5 . . ?
C7 C8 C9 120.6(4) . . ?
C7 C8 H8 119.7 . . ?
C9 C8 H8 119.7 . . ?
C10 C9 C8 118.2(3) . . ?
C10 C9 C9 120.9(4) . 2_655 ?
C8 C9 C9 120.9(4) . 2_655 ?
C11 C10 C9 121.1(4) . . ?
C11 C10 H10 119.4 . . ?
C9 C10 H10 119.4 . . ?
C10 C11 C6 120.9(4) . . ?
C10 C11 H11 119.5 . . ?
C6 C11 H11 119.5 . . ?
C13 C12 Cl1 111.5(5) . . ?
C13 C12 Cl2 109.6(5) . . ?
Cl1 C12 Cl2 108.3(4) . . ?
C13 C12 H12 109.1 . . ?
Cl1 C12 H12 109.1 . . ?
Cl2 C12 H12 109.1 . . ?
C12 C13 Cl4 112.4(5) . . ?
C12 C13 Cl3 107.5(5) . . ?
Cl4 C13 Cl3 110.6(4) . . ?
C12 C13 H13 108.8 . . ?
Cl4 C13 H13 108.8 . . ?
Cl3 C13 H13 108.8 . . ?

loop_
_geom_bond_atom_site_label_1
_geom_bond_atom_site_label_2
_geom_bond_distance
_geom_bond_site_symmetry_2
_geom_bond_publ_flag
Zn1 F1 2.097(4) . ?
Zn1 N1 2.129(3) 3 ?
Zn1 N1 2.129(3) 2 ?
Zn1 N1 2.129(3) . ?
Zn1 N1 2.129(3) 4 ?
Zn1 F3 2.131(4) 13_566 ?
Si1 F2 1.675(2) 3 ?
Si1 F2 1.675(2) 2 ?
Si1 F2 1.675(2) 4 ?
Si1 F2 1.675(2) . ?
Si1 F3 1.704(4) . ?
Si1 F1 1.712(4) . ?
F3 Zn1 2.131(4) 13_565 ?
N1 C5 1.339(5) . ?
N1 C1 1.344(5) . ?
C1 C2 1.382(5) . ?
C1 H1 0.9500 . ?
C2 C3 1.393(5) . ?
C2 H2 0.9500 . ?
C3 C4 1.401(5) . ?
C3 C6 1.470(5) . ?
C4 C5 1.383(5) . ?
C4 H4 0.9500 . ?
C5 H5 0.9500 . ?
C6 C11 1.395(5) . ?
C6 C7 1.396(5) . ?
C7 C8 1.391(5) . ?
C7 H7 0.9500 . ?
C8 C9 1.396(6) . ?
C8 H8 0.9500 . ?
C9 C10 1.395(5) . ?
C9 C9 1.486(7) 2_655 ?
C10 C11 1.383(5) . ?
C10 H10 0.9500 . ?
C11 H11 0.9500 . ?
Cl1 C12 1.789(7) . ?
Cl2 C12 1.832(7) . ?
C12 C13 1.425(9) . ?
C12 H12 1.0000 . ?
C13 Cl4 1.766(7) . ?
C13 Cl3 1.807(7) . ?
C13 H13 1.0000 . ?
